data_2230301
loop_
_publ_author_name
'Wang, Yan-Li'
'Chang, Guang-Jun'
'Liu, Bing-Xin'

_publ_section_title
;
 Aqua(2,2'-diamino-4,4'-bi-1,3-thiazole-\k^2^<i>N</i>^3^,<i>N</i>^3'^)(pyridine-2,6-dicarboxylato-\k^3^<i>O</i>^2^,<i>N</i>,<i>O</i>^6^)zinc
 tetrahydrate
;
_journal_coeditor_code FF2006
_journal_issue 6
_journal_name_full 'Acta Crystallographica Section E'
_journal_page_first m683
_journal_page_last m684
_journal_paper_doi 10.1107/S1600536811015145
_journal_volume 67
_journal_year 2011
_chemical_formula_iupac '[Zn (C7 H3 N O4) (C6 H6 N4 S2) (H2 O)], 4H2 O'
_chemical_formula_moiety 'C13 H11 N5 O5 S2 Zn, 4(H2 O)'
_chemical_formula_sum 'C13 H19 N5 O9 S2 Zn'
_chemical_formula_weight 518.82
_chemical_name_systematic
;
Aqua(2,2'-diamino-4,4'-bi-1,3-thiazole-\k^2^<i>N</i>^3^,<i>N</i>^3'^)(pyridine-
2,6-dicarboxylato-\k^3^<i>O</i>^2^,<i>N</i>,<i>O</i>^6^)zinc
tetrahydrate
;
_space_group_IT_number 14
_symmetry_cell_setting monoclinic
_symmetry_space_group_name_Hall '-P 2ybc'
_symmetry_space_group_name_H-M 'P 1 21/c 1'
_atom_sites_solution_hydrogens geom
_atom_sites_solution_primary direct
_atom_sites_solution_secondary difmap
_audit_creation_method SHELXL-97
_cell_angle_alpha 90.00
_cell_angle_beta 93.960(3)
_cell_angle_gamma 90.00
_cell_formula_units_Z 4
_cell_length_a 10.0529(19)
_cell_length_b 7.0833(13)
_cell_length_c 27.720(6)
_cell_measurement_reflns_used 3380
_cell_measurement_temperature 295(2)
_cell_measurement_theta_max 25.0
_cell_measurement_theta_min 2.0
_cell_volume 1969.2(7)
_computing_cell_refinement 'SAINT (Bruker, 2004)'
_computing_data_collection 'SMART (Bruker, 2004)'
_computing_data_reduction 'SAINT (Bruker, 2004)'
_computing_molecular_graphics 'ORTEP-3 for Windows (Farrugia, 1997)'
_computing_publication_material 'WinGX (Farrugia, 1999)'
_computing_structure_refinement 'SHELXL97 (Sheldrick, 2008)'
_computing_structure_solution 'SIR92 (Altomare <i>et al.</i>, 1993)'
_diffrn_ambient_temperature 295(2)
_diffrn_detector_area_resol_mean 10.0
_diffrn_measured_fraction_theta_full 0.997
_diffrn_measured_fraction_theta_max 0.997
_diffrn_measurement_device_type 'Bruker SMART APEX'
_diffrn_measurement_method \w
_diffrn_radiation_monochromator graphite
_diffrn_radiation_source 'fine-focus sealed tube'
_diffrn_radiation_type MoK\a
_diffrn_radiation_wavelength 0.71073
_diffrn_reflns_av_R_equivalents 0.0737
_diffrn_reflns_av_sigmaI/netI 0.0859
_diffrn_reflns_limit_h_max 11
_diffrn_reflns_limit_h_min -11
_diffrn_reflns_limit_k_max 8
_diffrn_reflns_limit_k_min -8
_diffrn_reflns_limit_l_max 32
_diffrn_reflns_limit_l_min -22
_diffrn_reflns_number 9851
_diffrn_reflns_theta_full 25.01
_diffrn_reflns_theta_max 25.01
_diffrn_reflns_theta_min 2.43
_diffrn_standards_decay_% 0
_diffrn_standards_interval_count 0
_diffrn_standards_interval_time 0
_diffrn_standards_number 0
_exptl_absorpt_coefficient_mu 1.519
_exptl_absorpt_correction_T_max 0.796
_exptl_absorpt_correction_T_min 0.701
_exptl_absorpt_correction_type multi-scan
_exptl_absorpt_process_details '(SADABS; Sheldrick, 1996)'
_exptl_crystal_colour yellow
_exptl_crystal_density_diffrn 1.750
_exptl_crystal_density_method 'not measured'
_exptl_crystal_description prism
_exptl_crystal_F_000 1064
_exptl_crystal_size_max 0.25
_exptl_crystal_size_mid 0.20
_exptl_crystal_size_min 0.15
_refine_diff_density_max 0.398
_refine_diff_density_min -0.600
_refine_ls_extinction_method none
_refine_ls_goodness_of_fit_ref 1.033
_refine_ls_hydrogen_treatment constr
_refine_ls_matrix_type full
_refine_ls_number_parameters 281
_refine_ls_number_reflns 3471
_refine_ls_number_restraints 0
_refine_ls_restrained_S_all 1.033
_refine_ls_R_factor_all 0.0905
_refine_ls_R_factor_gt 0.0517
_refine_ls_shift/su_max 0.000
_refine_ls_shift/su_mean 0.000
_refine_ls_structure_factor_coef Fsqd
_refine_ls_weighting_details 'calc w=1/[\s^2^(Fo^2^)+(0.0374P)^2^+1.6480P] where P=(Fo^2^+2Fc^2^)/3'
_refine_ls_weighting_scheme calc
_refine_ls_wR_factor_gt 0.1011
_refine_ls_wR_factor_ref 0.1193
_reflns_number_gt 2238
_reflns_number_total 3471
_reflns_threshold_expression I>2\s(I)
_cod_data_source_file ff2006.cif
_cod_data_source_block I
_cod_original_sg_symbol_H-M 'P 21/c'
_cod_database_code 2230301
_cod_database_fobs_code 2230301

loop_
_symmetry_equiv_pos_as_xyz
'x, y, z'
'-x, y+1/2, -z+1/2'
'-x, -y, -z'
'x, -y-1/2, z-1/2'

loop_
_atom_site_type_symbol
_atom_site_label
_atom_site_fract_x
_atom_site_fract_y
_atom_site_fract_z
_atom_site_U_iso_or_equiv
_atom_site_adp_type
_atom_site_calc_flag
_atom_site_refinement_flags
_atom_site_occupancy
_atom_site_symmetry_multiplicity
_atom_site_disorder_assembly
_atom_site_disorder_group
Zn Zn 0.79367(6) 0.53096(9) 0.32687(2) 0.0278(2) Uani d . 1 1 . .
O O1 0.6001(3) 0.3881(5) 0.33361(13) 0.0323(9) Uani d . 1 1 . .
H H1A 0.6206 0.2602 0.3443 0.031(15) Uiso d R 1 1 . .
H H1B 0.5456 0.4465 0.3567 0.06(2) Uiso d R 1 1 . .
O O21 0.6938(3) 0.8166(5) 0.32814(13) 0.0322(9) Uani d . 1 1 . .
O O22 0.6230(4) 1.0365(5) 0.37777(13) 0.0352(9) Uani d . 1 1 . .
O O23 0.8776(4) 0.2804(5) 0.36725(13) 0.0330(9) Uani d . 1 1 . .
O O24 0.9366(4) 0.1804(6) 0.44238(14) 0.0460(11) Uani d . 1 1 . .
N N11 0.7611(4) 0.5270(6) 0.25153(14) 0.0249(10) Uani d . 1 1 . .
N N12 0.5302(4) 0.4822(7) 0.23428(16) 0.0401(13) Uani d . 1 1 . .
H H12A 0.5190 0.4432 0.2673 0.048 Uiso d R 1 1 . .
H H12B 0.4789 0.4457 0.2116 0.048 Uiso d R 1 1 . .
N N13 0.9917(4) 0.5795(6) 0.30709(15) 0.0270(11) Uani d . 1 1 . .
N N14 1.1350(4) 0.5784(7) 0.37784(17) 0.0434(13) Uani d . 1 1 . .
H H14A 1.0773 0.6054 0.3991 0.052 Uiso d R 1 1 . .
H H14B 1.2189 0.5943 0.3857 0.052 Uiso d R 1 1 . .
N N21 0.7907(4) 0.6039(6) 0.39887(15) 0.0238(10) Uani d . 1 1 . .
S S11 0.68935(14) 0.5508(2) 0.16108(5) 0.0368(4) Uani d . 1 1 . .
S S12 1.23955(13) 0.5564(2) 0.29119(5) 0.0348(4) Uani d . 1 1 . .
C C11 0.8759(5) 0.5611(7) 0.22697(18) 0.0250(12) Uani d . 1 1 . .
C C12 0.8558(5) 0.5786(8) 0.1793(2) 0.0333(14) Uani d . 1 1 . .
H H12 0.9225 0.6026 0.1585 0.040 Uiso calc R 1 1 . .
C C13 0.6547(5) 0.5153(7) 0.22092(18) 0.0265(12) Uani d . 1 1 . .
C C14 1.0006(5) 0.5681(7) 0.25667(19) 0.0255(12) Uani d . 1 1 . .
C C15 1.1253(5) 0.5557(8) 0.2422(2) 0.0323(13) Uani d . 1 1 . .
H H15 1.1467 0.5478 0.2102 0.039 Uiso calc R 1 1 . .
C C16 1.1095(5) 0.5723(8) 0.3291(2) 0.0306(13) Uani d . 1 1 . .
C C21 0.7370(5) 0.7687(7) 0.41205(18) 0.0243(12) Uani d . 1 1 . .
C C22 0.7300(6) 0.8163(8) 0.45964(19) 0.0348(14) Uani d . 1 1 . .
H H22 0.6938 0.9313 0.4682 0.042 Uiso calc R 1 1 . .
C C23 0.7783(6) 0.6894(8) 0.4950(2) 0.0364(14) Uani d . 1 1 . .
H H23 0.7755 0.7193 0.5276 0.044 Uiso calc R 1 1 . .
C C24 0.8303(5) 0.5195(7) 0.4814(2) 0.0324(14) Uani d . 1 1 . .
H H24 0.8614 0.4324 0.5046 0.039 Uiso calc R 1 1 . .
C C25 0.8355(5) 0.4801(7) 0.43272(19) 0.0270(12) Uani d . 1 1 . .
C C26 0.6810(5) 0.8848(8) 0.3697(2) 0.0287(13) Uani d . 1 1 . .
C C27 0.8889(5) 0.2973(7) 0.4127(2) 0.0298(13) Uani d . 1 1 . .
O O1W 0.4314(4) 0.5366(7) 0.40173(16) 0.0453(11) Uani d . 1 1 . .
H H1WA 0.4454 0.6614 0.4085 0.06(2) Uiso d R 1 1 . .
H H1WB 0.4538 0.4785 0.4256 0.08(3) Uiso d R 1 1 . .
O O2W 0.5018(4) 1.2043(6) 0.45001(16) 0.0533(12) Uani d . 1 1 . .
H H2WA 0.5563 1.1778 0.4303 0.06(2) Uiso d R 1 1 . .
H H2WB 0.5413 1.1846 0.4782 0.05(2) Uiso d R 1 1 . .
O O3W 0.9102(4) 0.1298(5) 0.54438(17) 0.0485(12) Uani d . 1 1 . .
H H3WA 0.9229 0.1380 0.5111 0.11(3) Uiso d R 1 1 . .
H H3WB 0.9730 0.0390 0.5580 0.051(18) Uiso d R 1 1 . .
O O4W 0.6334(4) 0.1492(6) 0.54252(14) 0.0465(11) Uani d . 1 1 . .
H H4WA 0.6074 0.0351 0.5539 0.14(4) Uiso d R 1 1 . .
H H4WB 0.7192 0.1338 0.5388 0.05(2) Uiso d R 1 1 . .

loop_
_atom_site_aniso_label
_atom_site_aniso_U_11
_atom_site_aniso_U_22
_atom_site_aniso_U_33
_atom_site_aniso_U_12
_atom_site_aniso_U_13
_atom_site_aniso_U_23
Zn 0.0276(4) 0.0333(4) 0.0226(4) 0.0023(3) 0.0028(3) 0.0000(3)
O1 0.034(2) 0.032(2) 0.031(2) 0.0021(18) 0.0031(18) 0.0038(18)
O21 0.034(2) 0.040(2) 0.022(2) 0.0082(18) -0.0013(17) 0.0010(18)
O22 0.045(2) 0.024(2) 0.037(2) 0.0128(19) 0.0054(19) 0.0033(18)
O23 0.037(2) 0.028(2) 0.035(2) 0.0057(17) 0.0031(19) -0.0012(18)
O24 0.065(3) 0.033(2) 0.040(3) 0.022(2) 0.004(2) 0.005(2)
N11 0.025(2) 0.027(3) 0.022(2) 0.001(2) 0.0027(19) 0.003(2)
N12 0.030(3) 0.065(4) 0.024(3) 0.000(3) -0.003(2) 0.001(2)
N13 0.022(2) 0.031(3) 0.028(3) -0.0009(19) 0.003(2) 0.000(2)
N14 0.023(3) 0.073(4) 0.035(3) -0.003(2) 0.004(2) -0.002(3)
N21 0.021(2) 0.026(3) 0.024(3) 0.0024(19) 0.0020(19) 0.000(2)
S11 0.0403(9) 0.0476(10) 0.0221(8) 0.0015(7) -0.0013(6) 0.0025(7)
S12 0.0238(7) 0.0401(9) 0.0412(9) 0.0012(6) 0.0064(7) 0.0010(7)
C11 0.026(3) 0.025(3) 0.024(3) 0.000(2) 0.002(2) -0.005(2)
C12 0.036(3) 0.038(4) 0.027(3) -0.002(3) 0.008(3) 0.002(3)
C13 0.028(3) 0.029(3) 0.023(3) 0.006(2) 0.002(2) -0.007(2)
C14 0.031(3) 0.021(3) 0.025(3) 0.003(2) 0.004(2) -0.002(2)
C15 0.036(3) 0.035(3) 0.027(3) 0.000(3) 0.011(3) 0.003(3)
C16 0.030(3) 0.033(3) 0.030(3) -0.001(3) 0.004(3) 0.001(3)
C21 0.027(3) 0.024(3) 0.022(3) 0.000(2) 0.002(2) -0.001(2)
C22 0.044(4) 0.031(3) 0.029(3) 0.013(3) 0.004(3) -0.003(3)
C23 0.046(4) 0.043(4) 0.020(3) 0.006(3) 0.007(3) -0.001(3)
C24 0.044(3) 0.026(3) 0.027(3) 0.011(3) 0.003(3) 0.006(3)
C25 0.027(3) 0.025(3) 0.029(3) 0.000(2) 0.004(2) 0.006(3)
C26 0.027(3) 0.027(3) 0.032(4) -0.006(3) 0.003(3) -0.003(3)
C27 0.034(3) 0.019(3) 0.038(4) 0.001(2) 0.006(3) 0.002(3)
O1W 0.045(3) 0.046(3) 0.044(3) 0.007(2) 0.001(2) -0.001(2)
O2W 0.059(3) 0.067(3) 0.035(3) 0.023(2) 0.010(3) 0.010(2)
O3W 0.054(3) 0.040(3) 0.052(3) 0.021(2) 0.008(2) 0.006(2)
O4W 0.050(3) 0.050(3) 0.040(3) 0.004(2) 0.006(2) -0.002(2)

loop_
_atom_type_symbol
_atom_type_description
_atom_type_scat_dispersion_real
_atom_type_scat_dispersion_imag
_atom_type_scat_source
C C 0.0033 0.0016 'International Tables Vol C Tables 4.2.6.8 and 6.1.1.4'
H H 0.0000 0.0000 'International Tables Vol C Tables 4.2.6.8 and 6.1.1.4'
N N 0.0061 0.0033 'International Tables Vol C Tables 4.2.6.8 and 6.1.1.4'
O O 0.0106 0.0060 'International Tables Vol C Tables 4.2.6.8 and 6.1.1.4'
S S 0.1246 0.1234 'International Tables Vol C Tables 4.2.6.8 and 6.1.1.4'
Zn Zn 0.2839 1.4301 'International Tables Vol C Tables 4.2.6.8 and 6.1.1.4'

loop_
_geom_angle_atom_site_label_1
_geom_angle_atom_site_label_2
_geom_angle_atom_site_label_3
_geom_angle_site_symmetry_1
_geom_angle_site_symmetry_3
_geom_angle
_geom_angle_publ_flag
N21 Zn N11 . . 163.19(16) ?
N21 Zn N13 . . 106.55(16) ?
N11 Zn N13 . . 80.18(16) ?
N21 Zn O1 . . 87.78(14) ?
N11 Zn O1 . . 90.03(15) ?
N13 Zn O1 . . 159.90(15) ?
N21 Zn O23 . . 75.18(15) ?
N11 Zn O23 . . 121.17(15) ?
N13 Zn O23 . . 85.97(15) ?
O1 Zn O23 . . 84.17(13) ?
N21 Zn O21 . . 74.03(14) ?
N11 Zn O21 . . 89.34(14) ?
N13 Zn O21 . . 106.47(15) ?
O1 Zn O21 . . 90.79(14) ?
O23 Zn O21 . . 148.96(13) ?
Zn O1 H1A . . 106.4 ?
Zn O1 H1B . . 113.8 ?
H1A O1 H1B . . 108.5 ?
C26 O21 Zn . . 115.4(3) ?
C27 O23 Zn . . 115.5(3) ?
C13 N11 C11 . . 110.9(4) ?
C13 N11 Zn . . 134.9(3) ?
C11 N11 Zn . . 113.9(3) ?
C13 N12 H12A . . 118.5 ?
C13 N12 H12B . . 112.8 ?
H12A N12 H12B . . 121.5 ?
C16 N13 C14 . . 110.3(4) ?
C16 N13 Zn . . 135.5(4) ?
C14 N13 Zn . . 111.7(3) ?
C16 N14 H14A . . 126.0 ?
C16 N14 H14B . . 111.6 ?
H14A N14 H14B . . 118.9 ?
C25 N21 C21 . . 119.9(4) ?
C25 N21 Zn . . 119.2(3) ?
C21 N21 Zn . . 120.8(3) ?
C12 S11 C13 . . 89.5(3) ?
C15 S12 C16 . . 89.3(3) ?
C12 C11 N11 . . 115.2(5) ?
C12 C11 C14 . . 128.9(5) ?
N11 C11 C14 . . 116.0(4) ?
C11 C12 S11 . . 111.1(4) ?
C11 C12 H12 . . 124.5 ?
S11 C12 H12 . . 124.5 ?
N11 C13 N12 . . 124.0(5) ?
N11 C13 S11 . . 113.4(4) ?
N12 C13 S11 . . 122.5(4) ?
C15 C14 N13 . . 115.0(5) ?
C15 C14 C11 . . 127.9(5) ?
N13 C14 C11 . . 117.0(4) ?
C14 C15 S12 . . 110.5(4) ?
C14 C15 H15 . . 124.7 ?
S12 C15 H15 . . 124.7 ?
N13 C16 N14 . . 124.8(5) ?
N13 C16 S12 . . 114.8(4) ?
N14 C16 S12 . . 120.4(4) ?
N21 C21 C22 . . 121.6(5) ?
N21 C21 C26 . . 113.3(4) ?
C22 C21 C26 . . 125.0(5) ?
C21 C22 C23 . . 118.7(5) ?
C21 C22 H22 . . 120.6 ?
C23 C22 H22 . . 120.6 ?
C24 C23 C22 . . 119.5(5) ?
C24 C23 H23 . . 120.3 ?
C22 C23 H23 . . 120.3 ?
C23 C24 C25 . . 119.1(5) ?
C23 C24 H24 . . 120.5 ?
C25 C24 H24 . . 120.5 ?
N21 C25 C24 . . 121.2(5) ?
N21 C25 C27 . . 114.3(5) ?
C24 C25 C27 . . 124.5(5) ?
O22 C26 O21 . . 124.7(5) ?
O22 C26 C21 . . 118.9(5) ?
O21 C26 C21 . . 116.4(5) ?
O24 C27 O23 . . 127.1(5) ?
O24 C27 C25 . . 117.2(5) ?
O23 C27 C25 . . 115.7(5) ?
H1WA O1W H1WB . . 107.4 ?
H2WA O2W H2WB . . 106.1 ?
H3WA O3W H3WB . . 107.3 ?
H4WA O4W H4WB . . 103.6 ?

loop_
_geom_bond_atom_site_label_1
_geom_bond_atom_site_label_2
_geom_bond_site_symmetry_2
_geom_bond_distance
_geom_bond_publ_flag
Zn N21 . 2.064(4) yes
Zn N11 . 2.092(4) yes
Zn N13 . 2.129(4) yes
Zn O1 . 2.213(3) yes
Zn O23 . 2.232(4) yes
Zn O21 . 2.260(4) yes
O1 H1A . 0.9713 ?
O1 H1B . 0.9633 ?
O21 C26 . 1.264(6) ?
O22 C26 . 1.250(6) ?
O23 C27 . 1.264(6) ?
O24 C27 . 1.239(6) ?
N11 C13 . 1.321(6) ?
N11 C11 . 1.401(6) ?
N12 C13 . 1.351(6) ?
N12 H12A . 0.9708 ?
N12 H12B . 0.8256 ?
N13 C16 . 1.294(7) ?
N13 C14 . 1.409(6) ?
N14 C16 . 1.359(7) ?
N14 H14A . 0.8749 ?
N14 H14B . 0.8645 ?
N21 C25 . 1.339(6) ?
N21 C21 . 1.347(6) ?
S11 C12 . 1.725(6) ?
S11 C13 . 1.737(5) ?
S12 C15 . 1.717(6) ?
S12 C16 . 1.736(5) ?
C11 C12 . 1.328(7) ?
C11 C14 . 1.452(7) ?
C12 H12 . 0.9300 ?
C14 C15 . 1.346(7) ?
C15 H15 . 0.9300 ?
C21 C22 . 1.368(7) ?
C21 C26 . 1.510(7) ?
C22 C23 . 1.393(7) ?
C22 H22 . 0.9300 ?
C23 C24 . 1.375(7) ?
C23 H23 . 0.9300 ?
C24 C25 . 1.382(7) ?
C24 H24 . 0.9300 ?
C25 C27 . 1.521(7) ?
O1W H1WA . 0.9122 ?
O1W H1WB . 0.7978 ?
O2W H2WA . 0.8216 ?
O2W H2WB . 0.8624 ?
O3W H3WA . 0.9418 ?
O3W H3WB . 0.9604 ?
O4W H4WA . 0.9116 ?
O4W H4WB . 0.8825 ?

loop_
_geom_hbond_atom_site_label_D
_geom_hbond_atom_site_label_H
_geom_hbond_atom_site_label_A
_geom_hbond_site_symmetry_A
_geom_hbond_distance_DH
_geom_hbond_distance_HA
_geom_hbond_distance_DA
_geom_hbond_angle_DHA
_geom_hbond_publ_flag
O1 H1A O22 1_545 0.97 1.84 2.778(5) 163 y
O1 H1B O1W . 0.96 1.87 2.827(6) 174 y
O1W H1WA O4W 3_666 0.91 2.10 2.812(6) 134 y
O1W H1WB O2W 1_545 0.80 2.10 2.775(6) 142 y
O2W H2WA O22 . 0.82 1.93 2.692(6) 155 y
O2W H2WB O4W 1_565 0.86 1.97 2.830(6) 178 y
O3W H3WA O24 . 0.94 1.94 2.880(6) 174 y
O3W H3WB O24 3_756 0.96 1.80 2.694(6) 153 y
O4W H4WA O2W 3_666 0.91 2.02 2.863(6) 153 y
O4W H4WB O3W . 0.88 1.92 2.783(6) 167 y
N12 H12A O1 . 0.97 2.00 2.873(6) 149 y
N12 H12B O21 2_645 0.83 2.19 2.984(5) 161 y
N14 H14A O3W 3_766 0.88 2.44 3.043(6) 126 y
N14 H14B O1W 1_655 0.86 2.19 3.022(6) 162 y
